data_2230075
loop_
_publ_author_name
'Lundvall, Fredrik'
'Wragg, David Stephen'
'Tilset, Mats'

_publ_section_title
;
 (5,5'-Dimethyl-2,2'-bipyridine)iodidotrimethylplatinum(IV)
;
_journal_coeditor_code LR2005
_journal_issue 5
_journal_name_full 'Acta Crystallographica Section E'
_journal_page_first m617
_journal_page_last m618
_journal_paper_doi 10.1107/S1600536811014085
_journal_volume 67
_journal_year 2011
_chemical_formula_iupac '[Pt (C H3)3 I (C12 H12 N2)]'
_chemical_formula_moiety 'C15 H21 I N2 Pt'
_chemical_formula_sum 'C15 H21 I N2 Pt'
_chemical_formula_weight 551.32
_chemical_name_systematic
;
(5,5'-Dimethyl-2,2'-bipyridine)iodidotrimethylplatinum(IV)
;
_space_group_IT_number 14
_symmetry_cell_setting monoclinic
_symmetry_space_group_name_Hall '-P 2ybc'
_symmetry_space_group_name_H-M 'P 1 21/c 1'
_atom_sites_solution_hydrogens geom
_atom_sites_solution_primary direct
_atom_sites_solution_secondary difmap
_audit_creation_method SHELXL-97
_cell_angle_alpha 90.00
_cell_angle_beta 106.222(2)
_cell_angle_gamma 90.00
_cell_formula_units_Z 4
_cell_length_a 15.354(3)
_cell_length_b 12.394(2)
_cell_length_c 9.0627(18)
_cell_measurement_reflns_used 7297
_cell_measurement_temperature 293(2)
_cell_measurement_theta_max 27.58
_cell_measurement_theta_min 2.76
_cell_volume 1655.9(5)
_computing_cell_refinement 'SAINT (Bruker, 2005)'
_computing_data_collection 'APEX2 (Bruker, 2005)'
_computing_data_reduction 'SAINT (Bruker, 2005)'
_computing_molecular_graphics 'DIAMOND (Brandenburg, 2004)'
_computing_publication_material 'publCIF (Westrip, 2010)'
_computing_structure_refinement 'SHELXL97 (Sheldrick, 2008)'
_computing_structure_solution 'SIR92 (Altomare <i>et al.</i>, 1993)'
_diffrn_ambient_temperature 293(2)
_diffrn_measured_fraction_theta_full 1.000
_diffrn_measured_fraction_theta_max 0.936
_diffrn_measurement_device_type 'Bruker APEXII CCD area-detector'
_diffrn_measurement_method '\f and \w'
_diffrn_radiation_monochromator graphite
_diffrn_radiation_source 'sealed tube'
_diffrn_radiation_type MoK\a
_diffrn_radiation_wavelength 0.71073
_diffrn_reflns_av_R_equivalents 0.0482
_diffrn_reflns_av_sigmaI/netI 0.0389
_diffrn_reflns_limit_h_max 19
_diffrn_reflns_limit_h_min -19
_diffrn_reflns_limit_k_max 16
_diffrn_reflns_limit_k_min -16
_diffrn_reflns_limit_l_max 12
_diffrn_reflns_limit_l_min -11
_diffrn_reflns_number 18721
_diffrn_reflns_theta_full 25.00
_diffrn_reflns_theta_max 28.95
_diffrn_reflns_theta_min 2.15
_exptl_absorpt_coefficient_mu 10.327
_exptl_absorpt_correction_T_max 0.356
_exptl_absorpt_correction_T_min 0.022
_exptl_absorpt_correction_type numerical
_exptl_absorpt_process_details '(SADABS; Bruker, 2005)'
_exptl_crystal_colour orange
_exptl_crystal_density_diffrn 2.211
_exptl_crystal_density_method 'not measured'
_exptl_crystal_description plate
_exptl_crystal_F_000 1024
_exptl_crystal_size_max 0.4
_exptl_crystal_size_mid 0.4
_exptl_crystal_size_min 0.1
_refine_diff_density_max 0.817
_refine_diff_density_min -2.143
_refine_ls_extinction_method none
_refine_ls_goodness_of_fit_ref 1.014
_refine_ls_hydrogen_treatment constr
_refine_ls_matrix_type full
_refine_ls_number_parameters 172
_refine_ls_number_reflns 4094
_refine_ls_number_restraints 0
_refine_ls_restrained_S_all 1.014
_refine_ls_R_factor_all 0.0388
_refine_ls_R_factor_gt 0.0309
_refine_ls_shift/su_max 0.001
_refine_ls_shift/su_mean 0.000
_refine_ls_structure_factor_coef Fsqd
_refine_ls_weighting_details 'calc w=1/[\s^2^(Fo^2^)+(0.0450P)^2^+0.0000P] where P=(Fo^2^+2Fc^2^)/3'
_refine_ls_weighting_scheme calc
_refine_ls_wR_factor_gt 0.0743
_refine_ls_wR_factor_ref 0.0780
_reflns_number_gt 3477
_reflns_number_total 4094
_reflns_threshold_expression I>2\s(I)
_cod_data_source_file lr2005.cif
_cod_data_source_block I
_cod_original_cell_volume 1655.8(6)
_cod_original_sg_symbol_H-M 'P 21/c'
_cod_database_code 2230075
_cod_database_fobs_code 2230075

loop_
_symmetry_equiv_pos_as_xyz
'x, y, z'
'-x, y+1/2, -z+1/2'
'-x, -y, -z'
'x, -y-1/2, z-1/2'

loop_
_atom_site_type_symbol
_atom_site_label
_atom_site_fract_x
_atom_site_fract_y
_atom_site_fract_z
_atom_site_U_iso_or_equiv
_atom_site_adp_type
_atom_site_calc_flag
_atom_site_refinement_flags
_atom_site_occupancy
_atom_site_disorder_assembly
_atom_site_disorder_group
Pt Pt1 0.208561(12) 0.071224(14) 0.65323(2) 0.03239(8) Uani d . 1 . .
I I1 0.34139(2) 0.03855(3) 0.50370(4) 0.04465(10) Uani d . 1 . .
N N2 0.3088(3) 0.0375(3) 0.8682(4) 0.0354(9) Uani d . 1 . .
C C1 0.1397(3) -0.1655(4) 0.5835(6) 0.0412(11) Uani d . 1 . .
H H1 0.0981 -0.1344 0.4995 0.049 Uiso calc R 1 . .
C C3 0.1999(4) -0.3208(4) 0.7271(7) 0.0540(14) Uani d . 1 . .
H H3 0.2019 -0.3949 0.7433 0.065 Uiso calc R 1 . .
C C9 0.4219(4) 0.0869(5) 1.0999(6) 0.0459(13) Uani d . 1 . .
C C8 0.4289(4) -0.0211(5) 1.1424(6) 0.0512(14) Uani d . 1 . .
H H8 0.4691 -0.0412 1.2355 0.061 Uiso calc R 1 . .
C C7 0.3777(4) -0.0985(5) 1.0502(7) 0.0520(14) Uani d . 1 . .
H H7 0.3831 -0.1707 1.0796 0.062 Uiso calc R 1 . .
N N1 0.1984(3) -0.1024(3) 0.6788(5) 0.0369(9) Uani d . 1 . .
C C13 0.1095(4) 0.0898(4) 0.4489(6) 0.0440(12) Uani d . 1 . .
H H13A 0.0845 0.0206 0.4125 0.066 Uiso calc R 1 . .
H H13B 0.1353 0.1220 0.3743 0.066 Uiso calc R 1 . .
H H13C 0.0623 0.1356 0.4643 0.066 Uiso calc R 1 . .
C C2 0.1371(4) -0.2776(4) 0.6031(7) 0.0474(13) Uani d . 1 . .
C C15 0.1083(4) 0.0958(4) 0.7657(6) 0.0451(12) Uani d . 1 . .
H H15A 0.1350 0.0914 0.8748 0.068 Uiso calc R 1 . .
H H15B 0.0623 0.0414 0.7342 0.068 Uiso calc R 1 . .
H H15C 0.0817 0.1658 0.7397 0.068 Uiso calc R 1 . .
C C4 0.2599(4) -0.2542(4) 0.8277(6) 0.0507(13) Uani d . 1 . .
H H4 0.3021 -0.2835 0.9125 0.061 Uiso calc R 1 . .
C C14 0.2236(4) 0.2350(4) 0.6478(6) 0.0487(13) Uani d . 1 . .
H H14A 0.2700 0.2578 0.7372 0.073 Uiso calc R 1 . .
H H14B 0.1673 0.2694 0.6465 0.073 Uiso calc R 1 . .
H H14C 0.2404 0.2548 0.5571 0.073 Uiso calc R 1 . .
C C11 0.4762(4) 0.1730(5) 1.1990(7) 0.0587(16) Uani d . 1 . .
H H11A 0.5147 0.1412 1.2907 0.088 Uiso calc R 1 . .
H H11B 0.4360 0.2239 1.2259 0.088 Uiso calc R 1 . .
H H11C 0.5127 0.2093 1.1441 0.088 Uiso calc R 1 . .
C C12 0.0671(5) -0.3445(5) 0.4897(8) 0.0661(17) Uani d . 1 . .
H H12A 0.0305 -0.2984 0.4115 0.099 Uiso calc R 1 . .
H H12B 0.0291 -0.3806 0.5422 0.099 Uiso calc R 1 . .
H H12C 0.0971 -0.3970 0.4433 0.099 Uiso calc R 1 . .
C C5 0.2577(3) -0.1439(4) 0.8034(6) 0.0381(10) Uani d . 1 . .
C C6 0.3172(3) -0.0669(4) 0.9108(6) 0.0358(10) Uani d . 1 . .
C C10 0.3605(3) 0.1121(4) 0.9595(5) 0.0395(10) Uani d . 1 . .
H H10 0.3550 0.1837 0.9276 0.047 Uiso calc R 1 . .

loop_
_atom_site_aniso_label
_atom_site_aniso_U_11
_atom_site_aniso_U_22
_atom_site_aniso_U_33
_atom_site_aniso_U_12
_atom_site_aniso_U_13
_atom_site_aniso_U_23
Pt1 0.02979(11) 0.02980(11) 0.03496(12) -0.00090(6) 0.00471(8) 0.00234(6)
I1 0.04027(19) 0.0491(2) 0.04544(19) -0.00213(15) 0.01335(15) -0.00193(15)
N2 0.035(2) 0.036(2) 0.034(2) 0.0054(17) 0.0069(17) 0.0060(16)
C1 0.043(3) 0.035(3) 0.048(3) 0.000(2) 0.018(2) -0.001(2)
C3 0.063(4) 0.032(3) 0.072(4) 0.002(3) 0.027(3) 0.006(3)
C9 0.030(3) 0.061(3) 0.042(3) 0.004(2) 0.002(2) -0.009(2)
C8 0.046(3) 0.063(4) 0.038(3) 0.009(3) 0.000(2) 0.005(3)
C7 0.051(3) 0.049(3) 0.052(3) 0.014(3) 0.008(3) 0.015(3)
N1 0.040(2) 0.033(2) 0.040(2) -0.0036(18) 0.0136(19) 0.0008(17)
C13 0.041(3) 0.044(3) 0.041(3) -0.007(2) 0.002(2) 0.000(2)
C2 0.052(3) 0.031(2) 0.068(4) -0.005(2) 0.031(3) -0.007(2)
C15 0.048(3) 0.037(3) 0.049(3) -0.008(2) 0.012(2) -0.002(2)
C4 0.059(3) 0.036(3) 0.055(3) 0.010(3) 0.013(3) 0.008(2)
C14 0.053(3) 0.030(3) 0.057(3) -0.003(2) 0.006(3) 0.002(2)
C11 0.044(3) 0.075(4) 0.048(3) 0.002(3) -0.001(3) -0.014(3)
C12 0.069(4) 0.046(3) 0.084(5) -0.012(3) 0.023(4) -0.012(3)
C5 0.043(3) 0.034(2) 0.041(2) 0.004(2) 0.018(2) 0.003(2)
C6 0.032(2) 0.043(3) 0.033(2) 0.0062(19) 0.009(2) 0.0047(19)
C10 0.036(3) 0.042(3) 0.037(2) 0.000(2) 0.006(2) -0.003(2)

loop_
_atom_type_symbol
_atom_type_description
_atom_type_scat_dispersion_real
_atom_type_scat_dispersion_imag
_atom_type_scat_source
C C 0.0033 0.0016 'International Tables Vol C Tables 4.2.6.8 and 6.1.1.4'
H H 0.0000 0.0000 'International Tables Vol C Tables 4.2.6.8 and 6.1.1.4'
N N 0.0061 0.0033 'International Tables Vol C Tables 4.2.6.8 and 6.1.1.4'
Pt Pt -1.7033 8.3905 'International Tables Vol C Tables 4.2.6.8 and 6.1.1.4'
I I -0.4742 1.8119 'International Tables Vol C Tables 4.2.6.8 and 6.1.1.4'

loop_
_geom_angle_atom_site_label_1
_geom_angle_atom_site_label_2
_geom_angle_atom_site_label_3
_geom_angle_site_symmetry_1
_geom_angle_site_symmetry_3
_geom_angle
_geom_angle_publ_flag
C14 Pt1 C13 . . 85.8(2) yes
C14 Pt1 C15 . . 88.3(2) ?
C13 Pt1 C15 . . 87.9(2) ?
C14 Pt1 N2 . . 99.02(19) ?
C13 Pt1 N2 . . 175.08(17) ?
C15 Pt1 N2 . . 91.41(19) ?
C14 Pt1 N1 . . 175.34(19) ?
C13 Pt1 N1 . . 98.62(18) yes
C15 Pt1 N1 . . 90.43(18) yes
N2 Pt1 N1 . . 76.52(16) yes
C14 Pt1 I1 . . 91.72(16) ?
C13 Pt1 I1 . . 92.07(16) ?
C15 Pt1 I1 . . 179.94(17) yes
N2 Pt1 I1 . . 88.65(10) ?
N1 Pt1 I1 . . 89.55(11) ?
C10 N2 C6 . . 119.5(4) ?
C10 N2 Pt1 . . 124.9(3) ?
C6 N2 Pt1 . . 115.6(3) ?
N1 C1 C2 . . 122.9(5) ?
N1 C1 H1 . . 118.5 ?
C2 C1 H1 . . 118.5 ?
C2 C3 C4 . . 119.8(5) ?
C2 C3 H3 . . 120.1 ?
C4 C3 H3 . . 120.1 ?
C8 C9 C10 . . 116.7(5) ?
C8 C9 C11 . . 122.5(5) ?
C10 C9 C11 . . 120.8(5) ?
C7 C8 C9 . . 121.4(5) ?
C7 C8 H8 . . 119.3 ?
C9 C8 H8 . . 119.3 ?
C8 C7 C6 . . 118.6(5) ?
C8 C7 H7 . . 120.7 ?
C6 C7 H7 . . 120.7 ?
C1 N1 C5 . . 120.3(4) ?
C1 N1 Pt1 . . 125.0(3) ?
C5 N1 Pt1 . . 114.7(3) ?
Pt1 C13 H13A . . 109.5 ?
Pt1 C13 H13B . . 109.5 ?
H13A C13 H13B . . 109.5 ?
Pt1 C13 H13C . . 109.5 ?
H13A C13 H13C . . 109.5 ?
H13B C13 H13C . . 109.5 ?
C3 C2 C1 . . 116.9(5) ?
C3 C2 C12 . . 123.2(5) ?
C1 C2 C12 . . 119.8(5) ?
Pt1 C15 H15A . . 109.5 ?
Pt1 C15 H15B . . 109.5 ?
H15A C15 H15B . . 109.5 ?
Pt1 C15 H15C . . 109.5 ?
H15A C15 H15C . . 109.5 ?
H15B C15 H15C . . 109.5 ?
C3 C4 C5 . . 120.3(5) ?
C3 C4 H4 . . 119.8 ?
C5 C4 H4 . . 119.8 ?
Pt1 C14 H14A . . 109.5 ?
Pt1 C14 H14B . . 109.5 ?
H14A C14 H14B . . 109.5 ?
Pt1 C14 H14C . . 109.5 ?
H14A C14 H14C . . 109.5 ?
H14B C14 H14C . . 109.5 ?
C9 C11 H11A . . 109.5 ?
C9 C11 H11B . . 109.5 ?
H11A C11 H11B . . 109.5 ?
C9 C11 H11C . . 109.5 ?
H11A C11 H11C . . 109.5 ?
H11B C11 H11C . . 109.5 ?
C2 C12 H12A . . 109.5 ?
C2 C12 H12B . . 109.5 ?
H12A C12 H12B . . 109.5 ?
C2 C12 H12C . . 109.5 ?
H12A C12 H12C . . 109.5 ?
H12B C12 H12C . . 109.5 ?
N1 C5 C4 . . 119.6(5) ?
N1 C5 C6 . . 117.1(4) ?
C4 C5 C6 . . 123.3(5) ?
N2 C6 C7 . . 121.0(5) ?
N2 C6 C5 . . 116.0(4) ?
C7 C6 C5 . . 123.0(5) ?
N2 C10 C9 . . 122.8(5) ?
N2 C10 H10 . . 118.6 ?
C9 C10 H10 . . 118.6 ?

loop_
_geom_bond_atom_site_label_1
_geom_bond_atom_site_label_2
_geom_bond_site_symmetry_2
_geom_bond_distance
_geom_bond_publ_flag
Pt1 C14 . 2.045(5) yes
Pt1 C13 . 2.055(5) yes
Pt1 C15 . 2.092(5) yes
Pt1 N2 . 2.160(4) yes
Pt1 N1 . 2.175(4) yes
Pt1 I1 . 2.7755(5) yes
N2 C10 . 1.342(6) ?
N2 C6 . 1.346(6) ?
C1 N1 . 1.317(6) ?
C1 C2 . 1.402(7) ?
C1 H1 . 0.9300 ?
C3 C2 . 1.369(8) ?
C3 C4 . 1.375(8) ?
C3 H3 . 0.9300 ?
C9 C8 . 1.388(8) ?
C9 C10 . 1.392(7) ?
C9 C11 . 1.490(8) ?
C8 C7 . 1.367(9) ?
C8 H8 . 0.9300 ?
C7 C6 . 1.400(7) ?
C7 H7 . 0.9300 ?
N1 C5 . 1.339(6) ?
C13 H13A . 0.9600 ?
C13 H13B . 0.9600 ?
C13 H13C . 0.9600 ?
C2 C12 . 1.511(8) ?
C15 H15A . 0.9600 ?
C15 H15B . 0.9600 ?
C15 H15C . 0.9600 ?
C4 C5 . 1.384(7) ?
C4 H4 . 0.9300 ?
C14 H14A . 0.9600 ?
C14 H14B . 0.9600 ?
C14 H14C . 0.9600 ?
C11 H11A . 0.9600 ?
C11 H11B . 0.9600 ?
C11 H11C . 0.9600 ?
C12 H12A . 0.9600 ?
C12 H12B . 0.9600 ?
C12 H12C . 0.9600 ?
C5 C6 . 1.482(7) ?
C10 H10 . 0.9300 ?

loop_
_geom_torsion_atom_site_label_1
_geom_torsion_atom_site_label_2
_geom_torsion_atom_site_label_3
_geom_torsion_atom_site_label_4
_geom_torsion_site_symmetry_1
_geom_torsion_site_symmetry_2
_geom_torsion_site_symmetry_3
_geom_torsion_site_symmetry_4
_geom_torsion
_geom_torsion_publ_flag
C14 Pt1 N2 C10 . . . . 0.3(4) ?
C15 Pt1 N2 C10 . . . . -88.2(4) ?
N1 Pt1 N2 C10 . . . . -178.3(4) ?
I1 Pt1 N2 C10 . . . . 91.9(4) ?
C14 Pt1 N2 C6 . . . . 179.4(3) ?
C15 Pt1 N2 C6 . . . . 90.9(3) ?
N1 Pt1 N2 C6 . . . . 0.8(3) ?
I1 Pt1 N2 C6 . . . . -89.1(3) ?
C10 C9 C8 C7 . . . . 0.1(8) ?
C11 C9 C8 C7 . . . . 179.4(6) ?
C9 C8 C7 C6 . . . . -0.2(9) ?
C2 C1 N1 C5 . . . . -1.8(8) ?
C2 C1 N1 Pt1 . . . . 178.6(4) ?
C13 Pt1 N1 C1 . . . . -2.1(4) ?
C15 Pt1 N1 C1 . . . . 85.8(4) ?
N2 Pt1 N1 C1 . . . . 177.1(4) ?
I1 Pt1 N1 C1 . . . . -94.1(4) ?
C13 Pt1 N1 C5 . . . . 178.2(4) ?
C15 Pt1 N1 C5 . . . . -93.9(4) ?
N2 Pt1 N1 C5 . . . . -2.5(3) ?
I1 Pt1 N1 C5 . . . . 86.2(3) ?
C4 C3 C2 C1 . . . . 1.9(8) ?
C4 C3 C2 C12 . . . . -178.2(5) ?
N1 C1 C2 C3 . . . . -0.7(8) ?
N1 C1 C2 C12 . . . . 179.4(5) ?
C2 C3 C4 C5 . . . . -0.7(8) ?
C1 N1 C5 C4 . . . . 3.0(7) ?
Pt1 N1 C5 C4 . . . . -177.3(4) ?
C1 N1 C5 C6 . . . . -175.8(4) ?
Pt1 N1 C5 C6 . . . . 3.9(5) ?
C3 C4 C5 N1 . . . . -1.8(8) ?
C3 C4 C5 C6 . . . . 177.0(5) ?
C10 N2 C6 C7 . . . . 1.3(7) ?
Pt1 N2 C6 C7 . . . . -177.9(4) ?
C10 N2 C6 C5 . . . . -180.0(4) ?
Pt1 N2 C6 C5 . . . . 0.9(5) ?
C8 C7 C6 N2 . . . . -0.4(8) ?
C8 C7 C6 C5 . . . . -179.1(5) ?
N1 C5 C6 N2 . . . . -3.2(6) ?
C4 C5 C6 N2 . . . . 178.0(5) ?
N1 C5 C6 C7 . . . . 175.5(5) ?
C4 C5 C6 C7 . . . . -3.3(8) ?
C6 N2 C10 C9 . . . . -1.4(7) ?
Pt1 N2 C10 C9 . . . . 177.6(4) ?
C8 C9 C10 N2 . . . . 0.8(8) ?
C11 C9 C10 N2 . . . . -178.5(5) ?
